data_4065682
loop_
_publ_author_name
'Zhu, Chuan'
'Yukimura, Noriaki'
'Yamane, Motoki'

_publ_section_title
;
 Synthesis of Oxygen- and Sulfur-Bridged Dirhodium Complexes and Their Use
 As Catalysts in the Chemoselective Hydrogenation of Alkenes
;
_journal_issue 9
_journal_name_full Organometallics
_journal_page_first 2098
_journal_paper_doi 10.1021/om100067r
_journal_volume 29
_journal_year 2010
_chemical_formula_sum 'C50 H53 Cl7 O5 P2 Rh2'
_chemical_formula_weight 1249.83
_space_group_IT_number 2
_symmetry_cell_setting triclinic
_symmetry_Int_Tables_number 2
_symmetry_space_group_name_Hall '-P 1'
_symmetry_space_group_name_H-M 'P -1'
_atom_sites_solution_hydrogens geom
_atom_sites_solution_primary direct
_atom_sites_solution_secondary difmap
_audit_creation_method SHELXL-97
_cell_angle_alpha 79.908(8)
_cell_angle_beta 79.935(8)
_cell_angle_gamma 80.945(8)
_cell_formula_units_Z 2
_cell_length_a 13.389(4)
_cell_length_b 13.783(4)
_cell_length_c 14.458(4)
_cell_measurement_reflns_used 8705
_cell_measurement_temperature 120(2)
_cell_measurement_theta_max 27.4835
_cell_measurement_theta_min 3.0402
_cell_volume 2564.2(13)
_computing_structure_refinement 'SHELXL-97 (Sheldrick, 1997)'
_computing_structure_solution 'SHELXS-97 (Sheldrick, 1990)'
_diffrn_ambient_temperature 120(2)
_diffrn_measured_fraction_theta_full 0.963
_diffrn_measured_fraction_theta_max 0.963
_diffrn_radiation_monochromator graphite
_diffrn_radiation_type MoK\a
_diffrn_radiation_wavelength 0.71070
_diffrn_reflns_av_R_equivalents 0.0155
_diffrn_reflns_av_sigmaI/netI 0.0287
_diffrn_reflns_limit_h_max 15
_diffrn_reflns_limit_h_min -15
_diffrn_reflns_limit_k_max 16
_diffrn_reflns_limit_k_min -16
_diffrn_reflns_limit_l_max 17
_diffrn_reflns_limit_l_min -14
_diffrn_reflns_number 16324
_diffrn_reflns_theta_full 25.00
_diffrn_reflns_theta_max 25.00
_diffrn_reflns_theta_min 3.03
_diffrn_source 'fine-focus sealed tube'
_exptl_absorpt_coefficient_mu 1.117
_exptl_absorpt_correction_T_max 0.7305
_exptl_absorpt_correction_T_min 0.6052
_exptl_absorpt_correction_type multi-scan
_exptl_absorpt_process_details
;
Jacobson, R. (1998) Private communication
;
_exptl_crystal_density_diffrn 1.619
_exptl_crystal_density_method 'not measured'
_exptl_crystal_F_000 1264
_exptl_crystal_size_max 0.50
_exptl_crystal_size_mid 0.30
_exptl_crystal_size_min 0.30
_refine_diff_density_max 0.839
_refine_diff_density_min -0.967
_refine_diff_density_rms 0.074
_refine_ls_extinction_method none
_refine_ls_goodness_of_fit_ref 1.037
_refine_ls_hydrogen_treatment constr
_refine_ls_matrix_type full
_refine_ls_number_parameters 632
_refine_ls_number_reflns 8705
_refine_ls_number_restraints 0
_refine_ls_restrained_S_all 1.037
_refine_ls_R_factor_all 0.0357
_refine_ls_R_factor_gt 0.0308
_refine_ls_shift/su_max 0.001
_refine_ls_shift/su_mean 0.000
_refine_ls_structure_factor_coef Fsqd
_refine_ls_weighting_details 'calc w=1/[\s^2^(Fo^2^)+(0.0333P)^2^+4.4785P] where P=(Fo^2^+2Fc^2^)/3'
_refine_ls_weighting_scheme calc
_refine_ls_wR_factor_gt 0.0751
_refine_ls_wR_factor_ref 0.0789
_reflns_number_gt 7782
_reflns_number_total 8705
_reflns_threshold_expression >2sigma(I)
_cod_data_source_file om100067r_si_002.cif
_cod_data_source_block m_O_Rh
_cod_original_cell_volume 2564.1(14)
_cod_database_code 4065682

loop_
_symmetry_equiv_pos_as_xyz
'x, y, z'
'-x, -y, -z'

loop_
_atom_site_label
_atom_site_type_symbol
_atom_site_fract_x
_atom_site_fract_y
_atom_site_fract_z
_atom_site_U_iso_or_equiv
_atom_site_adp_type
_atom_site_occupancy
_atom_site_symmetry_multiplicity
_atom_site_calc_flag
_atom_site_refinement_flags
_atom_site_disorder_assembly
_atom_site_disorder_group
Rh1 Rh 0.624889(16) 0.096619(17) 0.686962(17) 0.02243(7) Uani 1 1 d . . .
Rh2 Rh 0.867476(15) 0.208134(16) 0.679231(14) 0.01637(7) Uani 1 1 d . B .
P1 P 0.49449(5) 0.21855(5) 0.72038(5) 0.02047(16) Uani 1 1 d . . .
P2 P 0.92735(5) 0.14151(5) 0.81798(5) 0.01652(15) Uani 1 1 d . . .
O1 O 0.72090(14) 0.17172(14) 0.74450(13) 0.0194(4) Uani 1 1 d . . .
C1 C 0.6842(2) 0.1983(2) 0.83234(19) 0.0194(6) Uani 1 1 d . . .
C2 C 0.7325(2) 0.1533(2) 0.9107(2) 0.0219(6) Uani 1 1 d . . .
C3 C 0.6941(3) 0.1824(2) 0.9991(2) 0.0310(7) Uani 1 1 d . . .
H1 H 0.7272 0.1542 1.0524 0.037 Uiso 1 1 calc R . .
C4 C 0.6083(3) 0.2518(3) 1.0099(2) 0.0373(8) Uani 1 1 d . . .
H2 H 0.5818 0.2697 1.0709 0.045 Uiso 1 1 calc R . .
C5 C 0.5609(3) 0.2955(2) 0.9328(2) 0.0306(7) Uani 1 1 d . . .
H3 H 0.5016 0.3429 0.9412 0.037 Uiso 1 1 calc R . .
C6 C 0.5989(2) 0.2708(2) 0.8428(2) 0.0224(6) Uani 1 1 d . . .
C7 C 0.5478(2) 0.3175(2) 0.7580(2) 0.0233(6) Uani 1 1 d . . .
H4 H 0.5981 0.3464 0.7060 0.028 Uiso 1 1 calc R . .
H5 H 0.4927 0.3711 0.7752 0.028 Uiso 1 1 calc R . .
C8 C 0.8266(2) 0.0788(2) 0.89807(19) 0.0212(6) Uani 1 1 d . . .
H6 H 0.8118 0.0227 0.8705 0.025 Uiso 1 1 calc R . .
H7 H 0.8493 0.0522 0.9603 0.025 Uiso 1 1 calc R . .
C9 C 0.5664(2) 0.0623(3) 0.5725(3) 0.0395(9) Uani 1 1 d . . .
H8 H 0.5167 0.1168 0.5446 0.047 Uiso 1 1 calc R . .
C10 C 0.6526(3) 0.0237(5) 0.5003(3) 0.0750(18) Uani 1 1 d . . .
H9 H 0.6268 -0.0243 0.4697 0.090 Uiso 1 1 calc R . .
H10 H 0.6695 0.0802 0.4504 0.090 Uiso 1 1 calc R . .
C11 C 0.7474(3) -0.0248(5) 0.5345(4) 0.0764(18) Uani 1 1 d . . .
H11 H 0.8058 -0.0041 0.4868 0.092 Uiso 1 1 calc R . .
H12 H 0.7498 -0.0975 0.5385 0.092 Uiso 1 1 calc R . .
C12 C 0.7617(3) -0.0031(3) 0.6298(3) 0.0426(10) Uani 1 1 d . . .
H13 H 0.8290 0.0190 0.6310 0.051 Uiso 1 1 calc R . .
C13 C 0.7180(3) -0.0499(3) 0.7144(3) 0.0439(10) Uani 1 1 d . . .
H14 H 0.7595 -0.0549 0.7666 0.053 Uiso 1 1 calc R . .
C14 C 0.6487(4) -0.1295(3) 0.7310(4) 0.0709(16) Uani 1 1 d . . .
H15 H 0.6886 -0.1898 0.7082 0.085 Uiso 1 1 calc R . .
H16 H 0.6272 -0.1464 0.8003 0.085 Uiso 1 1 calc R . .
C15 C 0.5562(4) -0.1036(3) 0.6847(5) 0.0786(18) Uani 1 1 d . . .
H17 H 0.4986 -0.1314 0.7285 0.094 Uiso 1 1 calc R . .
H18 H 0.5678 -0.1361 0.6272 0.094 Uiso 1 1 calc R . .
C16 C 0.5246(3) 0.0067(3) 0.6560(3) 0.0421(10) Uani 1 1 d . . .
H19 H 0.4507 0.0291 0.6770 0.051 Uiso 1 1 calc R . .
C17 C 0.8070(2) 0.3323(3) 0.5752(2) 0.0326(8) Uani 1 1 d . . .
H20 H 0.7354 0.3610 0.5981 0.039 Uiso 1 1 calc R A 1
C18 C 0.8816(6) 0.4112(6) 0.5521(6) 0.0334(16) Uani 0.768(16) 1 d P B 1
H21 H 0.8644 0.4561 0.6007 0.040 Uiso 0.768(16) 1 calc PR B 1
H22 H 0.8728 0.4516 0.4897 0.040 Uiso 0.768(16) 1 calc PR B 1
C19 C 0.9944(8) 0.3641(8) 0.5497(7) 0.0320(18) Uani 0.768(16) 1 d P B 1
H23 H 1.0228 0.3504 0.4846 0.038 Uiso 0.768(16) 1 calc PR B 1
H24 H 1.0345 0.4118 0.5655 0.038 Uiso 0.768(16) 1 calc PR B 1
C20 C 1.0058(2) 0.2671(2) 0.6197(2) 0.0286(7) Uani 1 1 d . . .
H25 H 1.0528 0.2665 0.6666 0.034 Uiso 1 1 calc R B 1
C21 C 1.0067(2) 0.1752(2) 0.5917(2) 0.0251(7) Uani 1 1 d . B .
H26 H 1.0543 0.1211 0.6231 0.030 Uiso 1 1 calc R C 1
C22 C 0.9850(8) 0.1538(7) 0.4946(5) 0.0268(18) Uani 0.768(16) 1 d P B 1
H27 H 1.0469 0.1607 0.4465 0.032 Uiso 0.768(16) 1 calc PR B 1
H28 H 0.9704 0.0844 0.5023 0.032 Uiso 0.768(16) 1 calc PR B 1
C23 C 0.8953(4) 0.2235(7) 0.4587(4) 0.0334(15) Uani 0.768(16) 1 d P B 1
H29 H 0.9197 0.2861 0.4243 0.040 Uiso 0.768(16) 1 calc PR B 1
H30 H 0.8679 0.1925 0.4134 0.040 Uiso 0.768(16) 1 calc PR B 1
C24 C 0.8106(2) 0.2470(3) 0.5389(2) 0.0367(9) Uani 1 1 d . B .
H31 H 0.7430 0.2259 0.5367 0.044 Uiso 1 1 calc R D 1
C25 C 0.8883(19) 0.3846(18) 0.5198(16) 0.028(5) Uani 0.232(16) 1 d P B 2
H32 H 0.8617 0.4553 0.5014 0.033 Uiso 0.232(16) 1 calc PR B 2
H33 H 0.9147 0.3553 0.4611 0.033 Uiso 0.232(16) 1 calc PR B 2
C26 C 0.972(3) 0.377(3) 0.577(2) 0.032(6) Uani 0.232(16) 1 d P B 2
H34 H 0.9486 0.4170 0.6293 0.038 Uiso 0.232(16) 1 calc PR B 2
H35 H 1.0315 0.4050 0.5364 0.038 Uiso 0.232(16) 1 calc PR B 2
C27 C 1.001(3) 0.180(2) 0.501(2) 0.033(7) Uani 0.232(16) 1 d P B 2
H36 H 1.0512 0.1260 0.4758 0.040 Uiso 0.232(16) 1 calc PR B 2
H37 H 1.0226 0.2438 0.4665 0.040 Uiso 0.232(16) 1 calc PR B 2
C28 C 0.8897(13) 0.1705(19) 0.4765(12) 0.024(4) Uani 0.232(16) 1 d P B 2
H38 H 0.8733 0.1016 0.4957 0.029 Uiso 0.232(16) 1 calc PR B 2
H39 H 0.8868 0.1905 0.4077 0.029 Uiso 0.232(16) 1 calc PR B 2
C29 C 0.4022(2) 0.1881(2) 0.8257(2) 0.0232(6) Uani 1 1 d . . .
C30 C 0.4210(2) 0.1009(2) 0.8887(2) 0.0289(7) Uani 1 1 d . . .
H40 H 0.4754 0.0512 0.8712 0.035 Uiso 1 1 calc R . .
C31 C 0.3604(3) 0.0864(3) 0.9771(3) 0.0365(8) Uani 1 1 d . . .
H41 H 0.3731 0.0265 1.0196 0.044 Uiso 1 1 calc R . .
C32 C 0.2819(3) 0.1584(3) 1.0034(3) 0.0379(8) Uani 1 1 d . . .
H42 H 0.2414 0.1486 1.0643 0.045 Uiso 1 1 calc R . .
C33 C 0.2621(2) 0.2450(3) 0.9412(2) 0.0342(8) Uani 1 1 d . . .
H43 H 0.2076 0.2943 0.9593 0.041 Uiso 1 1 calc R . .
C34 C 0.3212(2) 0.2602(2) 0.8525(2) 0.0279(7) Uani 1 1 d . . .
H44 H 0.3069 0.3196 0.8099 0.034 Uiso 1 1 calc R . .
C35 C 0.4222(2) 0.2755(2) 0.6253(2) 0.0235(6) Uani 1 1 d . . .
C36 C 0.3284(2) 0.2470(2) 0.6186(2) 0.0269(7) Uani 1 1 d . . .
H45 H 0.2973 0.2016 0.6684 0.032 Uiso 1 1 calc R . .
C37 C 0.2809(2) 0.2841(3) 0.5400(2) 0.0314(7) Uani 1 1 d . . .
H46 H 0.2172 0.2641 0.5362 0.038 Uiso 1 1 calc R . .
C38 C 0.3248(3) 0.3502(3) 0.4670(2) 0.0350(8) Uani 1 1 d . . .
H47 H 0.2912 0.3757 0.4134 0.042 Uiso 1 1 calc R . .
C39 C 0.4176(3) 0.3793(3) 0.4720(3) 0.0394(8) Uani 1 1 d . . .
H48 H 0.4479 0.4248 0.4218 0.047 Uiso 1 1 calc R . .
C40 C 0.4665(2) 0.3420(3) 0.5504(2) 0.0333(7) Uani 1 1 d . . .
H49 H 0.5307 0.3617 0.5532 0.040 Uiso 1 1 calc R . .
C41 C 1.0406(2) 0.0509(2) 0.80822(18) 0.0172(5) Uani 1 1 d . . .
C42 C 1.0343(2) -0.0408(2) 0.78207(19) 0.0218(6) Uani 1 1 d . . .
H50 H 0.9695 -0.0575 0.7769 0.026 Uiso 1 1 calc R . .
C43 C 1.1213(2) -0.1073(2) 0.7638(2) 0.0248(6) Uani 1 1 d . . .
H51 H 1.1161 -0.1699 0.7472 0.030 Uiso 1 1 calc R . .
C44 C 1.2160(2) -0.0827(2) 0.7697(2) 0.0281(7) Uani 1 1 d . . .
H52 H 1.2761 -0.1278 0.7561 0.034 Uiso 1 1 calc R . .
C45 C 1.2231(2) 0.0076(2) 0.7953(2) 0.0316(7) Uani 1 1 d . . .
H53 H 1.2882 0.0242 0.7995 0.038 Uiso 1 1 calc R . .
C46 C 1.1365(2) 0.0742(2) 0.8148(2) 0.0257(6) Uani 1 1 d . . .
H54 H 1.1423 0.1359 0.8328 0.031 Uiso 1 1 calc R . .
C47 C 0.9550(2) 0.2288(2) 0.88702(19) 0.0191(6) Uani 1 1 d . . .
C48 C 0.9780(2) 0.1964(2) 0.9794(2) 0.0231(6) Uani 1 1 d . . .
H55 H 0.9814 0.1278 1.0049 0.028 Uiso 1 1 calc R . .
C49 C 0.9955(2) 0.2635(2) 1.0333(2) 0.0270(7) Uani 1 1 d . . .
H56 H 1.0113 0.2412 1.0957 0.032 Uiso 1 1 calc R . .
C50 C 0.9899(3) 0.3632(2) 0.9962(2) 0.0352(8) Uani 1 1 d . . .
H57 H 1.0015 0.4095 1.0334 0.042 Uiso 1 1 calc R . .
C51 C 0.9675(3) 0.3962(2) 0.9051(3) 0.0419(9) Uani 1 1 d . . .
H58 H 0.9645 0.4648 0.8797 0.050 Uiso 1 1 calc R . .
C52 C 0.9495(3) 0.3290(2) 0.8512(2) 0.0295(7) Uani 1 1 d . . .
H59 H 0.9332 0.3519 0.7890 0.035 Uiso 1 1 calc R . .
Cl1 Cl 0.09609(5) 0.31286(6) 0.25282(5) 0.02564(16) Uani 1 1 d . . .
O2 O 0.15479(19) 0.31609(19) 0.32533(16) 0.0395(6) Uani 1 1 d . . .
O3 O 0.0700(3) 0.2143(2) 0.26248(18) 0.0561(8) Uani 1 1 d . . .
O4 O 0.1540(2) 0.3383(2) 0.16112(16) 0.0436(6) Uani 1 1 d . . .
O5 O 0.0060(2) 0.3807(3) 0.2622(3) 0.0804(11) Uani 1 1 d . . .
C53 C 0.6607(2) 0.5634(2) 0.8325(3) 0.0335(7) Uani 1 1 d . . .
H60 H 0.6960 0.6243 0.8158 0.040 Uiso 1 1 calc R . .
Cl2 Cl 0.65207(9) 0.52356(9) 0.95564(7) 0.0565(3) Uani 1 1 d . . .
Cl3 Cl 0.73181(6) 0.47109(6) 0.77002(7) 0.0414(2) Uani 1 1 d . . .
Cl4 Cl 0.53750(7) 0.59304(8) 0.79934(8) 0.0516(3) Uani 1 1 d . . .
C54 C 0.2327(3) 0.5976(3) 0.7256(3) 0.0572(12) Uani 1 1 d . . .
H61 H 0.1619 0.6323 0.7213 0.069 Uiso 1 1 calc R . .
Cl5 Cl 0.24458(12) 0.56115(16) 0.84531(9) 0.1011(6) Uani 1 1 d . . .
Cl6 Cl 0.32052(9) 0.68091(12) 0.66938(10) 0.0814(4) Uani 1 1 d . . .
Cl7 Cl 0.25057(18) 0.49362(11) 0.66875(11) 0.1184(8) Uani 1 1 d . . .

loop_
_atom_site_aniso_label
_atom_site_aniso_U_11
_atom_site_aniso_U_22
_atom_site_aniso_U_33
_atom_site_aniso_U_23
_atom_site_aniso_U_13
_atom_site_aniso_U_12
Rh1 0.01437(12) 0.02430(13) 0.03369(14) -0.01620(10) -0.01060(9) 0.00308(9)
Rh2 0.01330(11) 0.02310(12) 0.01333(11) -0.00252(8) -0.00417(8) -0.00218(9)
P1 0.0135(3) 0.0188(4) 0.0305(4) -0.0075(3) -0.0047(3) -0.0007(3)
P2 0.0184(3) 0.0182(3) 0.0154(3) -0.0012(3) -0.0066(3) -0.0064(3)
O1 0.0136(9) 0.0274(10) 0.0197(10) -0.0099(8) -0.0027(7) -0.0034(8)
C1 0.0186(14) 0.0234(14) 0.0192(14) -0.0085(11) 0.0026(11) -0.0119(12)
C2 0.0232(15) 0.0241(15) 0.0205(14) -0.0048(12) 0.0011(11) -0.0128(12)
C3 0.0403(19) 0.0368(18) 0.0182(15) -0.0064(13) -0.0010(13) -0.0137(15)
C4 0.046(2) 0.044(2) 0.0242(16) -0.0184(15) 0.0089(15) -0.0116(17)
C5 0.0305(17) 0.0291(17) 0.0333(17) -0.0155(14) 0.0059(14) -0.0069(14)
C6 0.0198(14) 0.0221(14) 0.0288(15) -0.0117(12) 0.0013(12) -0.0099(12)
C7 0.0197(14) 0.0167(14) 0.0342(16) -0.0084(12) -0.0011(12) -0.0031(11)
C8 0.0237(15) 0.0251(15) 0.0167(13) -0.0006(11) -0.0042(11) -0.0108(12)
C9 0.0220(17) 0.054(2) 0.054(2) -0.0360(19) -0.0215(16) 0.0071(16)
C10 0.038(2) 0.135(5) 0.067(3) -0.074(3) -0.029(2) 0.033(3)
C11 0.034(2) 0.130(5) 0.084(3) -0.082(3) -0.027(2) 0.027(3)
C12 0.0212(17) 0.052(2) 0.064(3) -0.042(2) -0.0199(17) 0.0180(16)
C13 0.0339(19) 0.0293(18) 0.080(3) -0.0260(19) -0.037(2) 0.0118(15)
C14 0.060(3) 0.030(2) 0.138(5) -0.017(2) -0.061(3) 0.0050(19)
C15 0.053(3) 0.037(2) 0.161(6) -0.019(3) -0.058(3) -0.002(2)
C16 0.0275(18) 0.0336(19) 0.078(3) -0.0294(19) -0.0285(18) 0.0024(15)
C17 0.0230(16) 0.043(2) 0.0232(16) 0.0098(14) -0.0040(13) 0.0044(14)
C18 0.033(3) 0.028(4) 0.032(4) 0.005(2) 0.003(3) -0.001(3)
C19 0.023(5) 0.032(4) 0.034(5) 0.004(3) 0.005(3) -0.002(3)
C20 0.0163(14) 0.0369(18) 0.0306(16) 0.0058(14) -0.0057(12) -0.0069(13)
C21 0.0129(13) 0.0374(17) 0.0189(14) 0.0052(12) -0.0001(11) 0.0017(12)
C22 0.029(4) 0.039(4) 0.013(3) -0.011(3) -0.004(2) 0.004(3)
C23 0.031(3) 0.049(4) 0.018(2) -0.008(3) -0.0048(19) 0.005(3)
C24 0.0213(16) 0.071(3) 0.0150(14) -0.0066(15) -0.0095(12) 0.0089(16)
C25 0.030(9) 0.022(11) 0.022(11) 0.013(7) -0.002(9) 0.004(8)
C26 0.017(13) 0.029(12) 0.039(17) 0.000(10) 0.020(10) -0.005(9)
C27 0.017(11) 0.043(15) 0.054(13) -0.044(11) -0.019(8) 0.008(9)
C28 0.026(8) 0.032(11) 0.013(7) -0.004(7) -0.004(6) -0.003(8)
C29 0.0177(14) 0.0216(14) 0.0332(16) -0.0059(12) -0.0065(12) -0.0068(12)
C30 0.0217(15) 0.0229(15) 0.0454(19) -0.0044(14) -0.0103(14) -0.0075(13)
C31 0.0355(19) 0.0345(18) 0.0413(19) 0.0075(15) -0.0113(15) -0.0185(16)
C32 0.0317(18) 0.045(2) 0.0378(19) -0.0035(16) 0.0024(15) -0.0199(16)
C33 0.0236(16) 0.0356(18) 0.043(2) -0.0131(15) 0.0052(14) -0.0072(14)
C34 0.0216(15) 0.0228(15) 0.0380(18) -0.0044(13) -0.0007(13) -0.0031(12)
C35 0.0173(14) 0.0214(14) 0.0321(16) -0.0088(12) -0.0044(12) 0.0028(12)
C36 0.0180(15) 0.0288(16) 0.0343(17) -0.0099(13) -0.0023(12) -0.0004(12)
C37 0.0172(15) 0.0377(18) 0.0423(19) -0.0156(15) -0.0081(13) 0.0019(13)
C38 0.0332(18) 0.0379(19) 0.0340(18) -0.0097(15) -0.0125(14) 0.0080(15)
C39 0.039(2) 0.044(2) 0.0336(18) 0.0021(15) -0.0082(15) -0.0063(16)
C40 0.0231(16) 0.0370(18) 0.0409(19) -0.0052(15) -0.0058(14) -0.0067(14)
C41 0.0205(14) 0.0178(13) 0.0137(12) 0.0011(10) -0.0058(10) -0.0046(11)
C42 0.0236(15) 0.0250(15) 0.0196(14) -0.0043(11) -0.0046(11) -0.0092(12)
C43 0.0333(17) 0.0227(15) 0.0205(14) -0.0071(12) -0.0049(12) -0.0051(13)
C44 0.0266(16) 0.0295(16) 0.0265(16) -0.0028(13) -0.0064(13) 0.0021(13)
C45 0.0199(15) 0.0344(18) 0.0446(19) -0.0045(15) -0.0144(14) -0.0068(13)
C46 0.0251(16) 0.0221(15) 0.0337(17) -0.0043(12) -0.0117(13) -0.0062(12)
C47 0.0198(14) 0.0204(14) 0.0198(14) -0.0039(11) -0.0068(11) -0.0054(11)
C48 0.0300(16) 0.0204(14) 0.0221(14) -0.0011(11) -0.0096(12) -0.0087(12)
C49 0.0329(17) 0.0311(16) 0.0206(15) -0.0058(12) -0.0082(13) -0.0085(14)
C50 0.049(2) 0.0248(16) 0.0394(19) -0.0157(14) -0.0174(16) -0.0054(15)
C51 0.067(3) 0.0173(16) 0.047(2) -0.0038(14) -0.0292(19) -0.0017(16)
C52 0.0406(19) 0.0219(15) 0.0287(16) -0.0007(13) -0.0182(14) -0.0016(14)
Cl1 0.0234(4) 0.0316(4) 0.0229(4) 0.0020(3) -0.0061(3) -0.0108(3)
O2 0.0473(14) 0.0542(15) 0.0260(12) -0.0110(11) -0.0113(11) -0.0215(12)
O3 0.095(2) 0.0483(16) 0.0391(15) 0.0032(12) -0.0234(15) -0.0467(16)
O4 0.0479(15) 0.0652(17) 0.0232(12) -0.0068(11) 0.0027(10) -0.0328(13)
O5 0.0456(18) 0.082(2) 0.083(2) 0.0231(19) 0.0055(16) 0.0252(16)
C53 0.0262(17) 0.0300(17) 0.045(2) -0.0087(15) -0.0045(14) -0.0043(14)
Cl2 0.0588(6) 0.0658(7) 0.0415(5) -0.0051(5) -0.0044(5) -0.0049(5)
Cl3 0.0299(4) 0.0318(4) 0.0619(6) -0.0147(4) 0.0044(4) -0.0062(3)
Cl4 0.0315(5) 0.0602(6) 0.0677(6) -0.0272(5) -0.0132(4) 0.0059(4)
C54 0.057(3) 0.063(3) 0.052(2) -0.025(2) -0.025(2) 0.028(2)
Cl5 0.0836(10) 0.1804(18) 0.0385(6) -0.0292(8) -0.0133(6) 0.0037(10)
Cl6 0.0498(7) 0.1049(11) 0.0842(9) -0.0118(8) -0.0216(6) 0.0154(7)
Cl7 0.210(2) 0.0618(8) 0.0843(10) -0.0393(7) -0.0719(12) 0.0660(11)

loop_
_atom_type_symbol
_atom_type_description
_atom_type_scat_dispersion_real
_atom_type_scat_dispersion_imag
_atom_type_scat_source
C C 0.0033 0.0016 'International Tables Vol C Tables 4.2.6.8 and 6.1.1.4'
H H 0.0000 0.0000 'International Tables Vol C Tables 4.2.6.8 and 6.1.1.4'
O O 0.0106 0.0060 'International Tables Vol C Tables 4.2.6.8 and 6.1.1.4'
P P 0.1023 0.0942 'International Tables Vol C Tables 4.2.6.8 and 6.1.1.4'
Rh Rh -1.1178 0.9187 'International Tables Vol C Tables 4.2.6.8 and 6.1.1.4'
Cl Cl 0.1484 0.1585 'International Tables Vol C Tables 4.2.6.8 and 6.1.1.4'

loop_
_geom_angle_atom_site_label_1
_geom_angle_atom_site_label_2
_geom_angle_atom_site_label_3
_geom_angle
C9 Rh1 C16 38.50(16)
C9 Rh1 O1 152.25(13)
C16 Rh1 O1 169.14(13)
C9 Rh1 C13 94.70(14)
C16 Rh1 C13 81.16(13)
O1 Rh1 C13 93.86(10)
C9 Rh1 C12 81.85(13)
C16 Rh1 C12 91.38(14)
O1 Rh1 C12 90.05(10)
C13 Rh1 C12 35.55(15)
C9 Rh1 P1 94.73(9)
C16 Rh1 P1 92.20(10)
O1 Rh1 P1 88.34(6)
C13 Rh1 P1 155.18(13)
C12 Rh1 P1 169.25(12)
C21 Rh2 O1 150.19(10)
C21 Rh2 C20 38.59(13)
O1 Rh2 C20 171.00(10)
C21 Rh2 C17 94.86(11)
O1 Rh2 C17 94.35(10)
C20 Rh2 C17 80.92(12)
C21 Rh2 C24 81.85(12)
O1 Rh2 C24 89.48(10)
C20 Rh2 C24 91.00(13)
C17 Rh2 C24 35.50(13)
C21 Rh2 P2 95.20(8)
O1 Rh2 P2 88.62(6)
C20 Rh2 P2 92.37(9)
C17 Rh2 P2 154.14(10)
C24 Rh2 P2 170.34(11)
C35 P1 C29 107.02(14)
C35 P1 C7 107.52(14)
C29 P1 C7 99.37(14)
C35 P1 Rh1 117.02(10)
C29 P1 Rh1 116.12(10)
C7 P1 Rh1 108.07(10)
C41 P2 C47 105.23(13)
C41 P2 C8 106.83(13)
C47 P2 C8 103.16(13)
C41 P2 Rh2 115.87(9)
C47 P2 Rh2 116.28(9)
C8 P2 Rh2 108.38(10)
C1 O1 Rh2 117.39(15)
C1 O1 Rh1 116.47(16)
Rh2 O1 Rh1 126.14(9)
O1 C1 C6 119.4(3)
O1 C1 C2 119.9(3)
C6 C1 C2 120.7(3)
C3 C2 C1 118.7(3)
C3 C2 C8 121.0(3)
C1 C2 C8 120.3(2)
C4 C3 C2 120.7(3)
C4 C3 H1 119.7
C2 C3 H1 119.7
C5 C4 C3 120.4(3)
C5 C4 H2 119.8
C3 C4 H2 119.8
C4 C5 C6 120.7(3)
C4 C5 H3 119.6
C6 C5 H3 119.6
C5 C6 C1 118.9(3)
C5 C6 C7 121.3(3)
C1 C6 C7 119.8(2)
C6 C7 P1 106.83(19)
C6 C7 H4 110.4
P1 C7 H4 110.4
C6 C7 H5 110.4
P1 C7 H5 110.4
H4 C7 H5 108.6
C2 C8 P2 108.14(19)
C2 C8 H6 110.1
P2 C8 H6 110.1
C2 C8 H7 110.1
P2 C8 H7 110.1
H6 C8 H7 108.4
C16 C9 C10 125.4(4)
C16 C9 Rh1 71.2(2)
C10 C9 Rh1 110.4(2)
C16 C9 H8 113.9
C10 C9 H8 113.9
Rh1 C9 H8 113.9
C11 C10 C9 117.5(4)
C11 C10 H9 107.9
C9 C10 H9 107.9
C11 C10 H10 107.9
C9 C10 H10 107.9
H9 C10 H10 107.2
C10 C11 C12 115.6(3)
C10 C11 H11 108.4
C12 C11 H11 108.4
C10 C11 H12 108.4
C12 C11 H12 108.4
H11 C11 H12 107.5
C13 C12 C11 123.8(4)
C13 C12 Rh1 71.19(19)
C11 C12 Rh1 109.3(2)
C13 C12 H13 114.8
C11 C12 H13 114.8
Rh1 C12 H13 114.8
C12 C13 C14 127.8(4)
C12 C13 Rh1 73.3(2)
C14 C13 Rh1 108.5(2)
C12 C13 H14 113.1
C14 C13 H14 113.1
Rh1 C13 H14 113.1
C15 C14 C13 115.6(4)
C15 C14 H15 108.4
C13 C14 H15 108.4
C15 C14 H16 108.4
C13 C14 H16 108.4
H15 C14 H16 107.5
C14 C15 C16 115.4(3)
C14 C15 H17 108.4
C16 C15 H17 108.4
C14 C15 H18 108.4
C16 C15 H18 108.4
H17 C15 H18 107.5
C9 C16 C15 124.2(4)
C9 C16 Rh1 70.29(19)
C15 C16 Rh1 113.3(2)
C9 C16 H19 113.8
C15 C16 H19 113.8
Rh1 C16 H19 113.8
C24 C17 C25 107.1(11)
C24 C17 C18 130.2(4)
C24 C17 Rh2 72.95(18)
C25 C17 Rh2 111.1(9)
C18 C17 Rh2 108.4(3)
C24 C17 H20 112.3
C25 C17 H20 127.7
C18 C17 H20 112.3
Rh2 C17 H20 112.3
C17 C18 C19 112.4(6)
C17 C18 H21 109.1
C19 C18 H21 109.1
C17 C18 H22 109.1
C19 C18 H22 109.1
H21 C18 H22 107.9
C20 C19 C18 112.0(7)
C20 C19 H23 109.2
C18 C19 H23 109.2
C20 C19 H24 109.2
C18 C19 H24 109.2
H23 C19 H24 107.9
C21 C20 C19 121.4(5)
C21 C20 C26 134.5(15)
C21 C20 Rh2 69.67(17)
C19 C20 Rh2 115.4(4)
C26 C20 Rh2 105.1(12)
C21 C20 H25 114.3
C19 C20 H25 114.3
C26 C20 H25 108.9
Rh2 C20 H25 114.3
C27 C21 C20 114.2(14)
C20 C21 C22 128.0(4)
C27 C21 Rh2 115.8(15)
C20 C21 Rh2 71.75(17)
C22 C21 Rh2 109.3(4)
C27 C21 H26 119.5
C20 C21 H26 113.2
C22 C21 H26 113.2
Rh2 C21 H26 113.2
C23 C22 C21 112.6(6)
C23 C22 H27 109.1
C21 C22 H27 109.1
C23 C22 H28 109.1
C21 C22 H28 109.1
H27 C22 H28 107.8
C24 C23 C22 112.1(5)
C24 C23 H29 109.2
C22 C23 H29 109.2
C24 C23 H30 109.2
C22 C23 H30 109.2
H29 C23 H30 107.9
C17 C24 C23 118.6(5)
C17 C24 C28 141.1(8)
C17 C24 Rh2 71.55(17)
C23 C24 Rh2 110.8(3)
C28 C24 Rh2 101.1(7)
C17 C24 H31 116.0
C23 C24 H31 116.0
C28 C24 H31 101.7
Rh2 C24 H31 116.0
C17 C25 C26 109.4(19)
C17 C25 H32 109.8
C26 C25 H32 109.8
C17 C25 H33 109.8
C26 C25 H33 109.8
H32 C25 H33 108.2
C25 C26 C20 112(3)
C25 C26 H34 109.3
C20 C26 H34 109.3
C25 C26 H35 109.3
C20 C26 H35 109.3
H34 C26 H35 108.0
C21 C27 C28 115(3)
C21 C27 H36 108.4
C28 C27 H36 108.4
C21 C27 H37 108.4
C28 C27 H37 108.4
H36 C27 H37 107.5
C27 C28 C24 104.1(16)
C27 C28 H38 110.9
C24 C28 H38 110.9
C27 C28 H39 110.9
C24 C28 H39 110.9
H38 C28 H39 108.9
C30 C29 C34 119.1(3)
C30 C29 P1 120.4(2)
C34 C29 P1 119.5(2)
C31 C30 C29 120.1(3)
C31 C30 H40 119.9
C29 C30 H40 119.9
C32 C31 C30 120.4(3)
C32 C31 H41 119.8
C30 C31 H41 119.8
C31 C32 C33 120.0(3)
C31 C32 H42 120.0
C33 C32 H42 120.0
C32 C33 C34 120.4(3)
C32 C33 H43 119.8
C34 C33 H43 119.8
C33 C34 C29 120.0(3)
C33 C34 H44 120.0
C29 C34 H44 120.0
C36 C35 C40 118.4(3)
C36 C35 P1 122.0(2)
C40 C35 P1 119.2(2)
C37 C36 C35 120.4(3)
C37 C36 H45 119.8
C35 C36 H45 119.8
C38 C37 C36 120.7(3)
C38 C37 H46 119.7
C36 C37 H46 119.7
C37 C38 C39 119.9(3)
C37 C38 H47 120.1
C39 C38 H47 120.1
C38 C39 C40 120.0(3)
C38 C39 H48 120.0
C40 C39 H48 120.0
C39 C40 C35 120.6(3)
C39 C40 H49 119.7
C35 C40 H49 119.7
C46 C41 C42 118.7(3)
C46 C41 P2 121.6(2)
C42 C41 P2 119.2(2)
C43 C42 C41 120.7(3)
C43 C42 H50 119.7
C41 C42 H50 119.7
C42 C43 C44 119.9(3)
C42 C43 H51 120.1
C44 C43 H51 120.1
C45 C44 C43 119.9(3)
C45 C44 H52 120.1
C43 C44 H52 120.1
C44 C45 C46 120.8(3)
C44 C45 H53 119.6
C46 C45 H53 119.6
C45 C46 C41 120.1(3)
C45 C46 H54 120.0
C41 C46 H54 120.0
C52 C47 C48 119.0(3)
C52 C47 P2 120.5(2)
C48 C47 P2 120.4(2)
C49 C48 C47 120.4(3)
C49 C48 H55 119.8
C47 C48 H55 119.8
C50 C49 C48 119.7(3)
C50 C49 H56 120.2
C48 C49 H56 120.2
C49 C50 C51 120.5(3)
C49 C50 H57 119.7
C51 C50 H57 119.7
C52 C51 C50 119.8(3)
C52 C51 H58 120.1
C50 C51 H58 120.1
C51 C52 C47 120.5(3)
C51 C52 H59 119.7
C47 C52 H59 119.7
O5 Cl1 O2 110.0(2)
O5 Cl1 O4 108.83(19)
O2 Cl1 O4 110.15(15)
O5 Cl1 O3 109.4(2)
O2 Cl1 O3 108.62(15)
O4 Cl1 O3 109.80(16)
Cl3 C53 Cl2 110.42(19)
Cl3 C53 Cl4 109.69(19)
Cl2 C53 Cl4 110.42(19)
Cl3 C53 H60 108.8
Cl2 C53 H60 108.8
Cl4 C53 H60 108.8
Cl7 C54 Cl5 109.9(3)
Cl7 C54 Cl6 110.7(3)
Cl5 C54 Cl6 111.1(3)
Cl7 C54 H61 108.4
Cl5 C54 H61 108.4
Cl6 C54 H61 108.4

loop_
_geom_bond_atom_site_label_1
_geom_bond_atom_site_label_2
_geom_bond_distance
Rh1 C9 2.102(3)
Rh1 C16 2.113(3)
Rh1 O1 2.1237(19)
Rh1 C13 2.212(3)
Rh1 C12 2.238(3)
Rh1 P1 2.2743(9)
Rh2 C21 2.096(3)
Rh2 O1 2.1191(19)
Rh2 C20 2.123(3)
Rh2 C17 2.222(3)
Rh2 C24 2.239(3)
Rh2 P2 2.2791(9)
P1 C35 1.814(3)
P1 C29 1.818(3)
P1 C7 1.835(3)
P2 C41 1.808(3)
P2 C47 1.809(3)
P2 C8 1.838(3)
O1 C1 1.370(3)
C1 C6 1.400(4)
C1 C2 1.404(4)
C2 C3 1.394(4)
C2 C8 1.501(4)
C3 C4 1.379(5)
C3 H1 0.9500
C4 C5 1.379(5)
C4 H2 0.9500
C5 C6 1.392(4)
C5 H3 0.9500
C6 C7 1.505(4)
C7 H4 0.9900
C7 H5 0.9900
C8 H6 0.9900
C8 H7 0.9900
C9 C16 1.390(6)
C9 C10 1.512(5)
C9 H8 1.0000
C10 C11 1.462(5)
C10 H9 0.9900
C10 H10 0.9900
C11 C12 1.510(5)
C11 H11 0.9900
C11 H12 0.9900
C12 C13 1.359(6)
C12 H13 1.0000
C13 C14 1.507(6)
C13 H14 1.0000
C14 C15 1.476(6)
C14 H15 0.9900
C14 H16 0.9900
C15 C16 1.516(6)
C15 H17 0.9900
C15 H18 0.9900
C16 H19 1.0000
C17 C24 1.360(5)
C17 C25 1.44(2)
C17 C18 1.544(9)
C17 H20 1.0000
C18 C19 1.545(13)
C18 H21 0.9900
C18 H22 0.9900
C19 C20 1.533(11)
C19 H23 0.9900
C19 H24 0.9900
C20 C21 1.394(5)
C20 C26 1.56(4)
C20 H25 1.0000
C21 C27 1.32(3)
C21 C22 1.568(9)
C21 H26 1.0000
C22 C23 1.521(11)
C22 H27 0.9900
C22 H28 0.9900
C23 C24 1.514(6)
C23 H29 0.9900
C23 H30 0.9900
C24 C28 1.642(18)
C24 H31 1.0000
C25 C26 1.49(5)
C25 H32 0.9900
C25 H33 0.9900
C26 H34 0.9900
C26 H35 0.9900
C27 C28 1.62(3)
C27 H36 0.9900
C27 H37 0.9900
C28 H38 0.9900
C28 H39 0.9900
C29 C30 1.392(4)
C29 C34 1.401(4)
C30 C31 1.390(5)
C30 H40 0.9500
C31 C32 1.378(5)
C31 H41 0.9500
C32 C33 1.382(5)
C32 H42 0.9500
C33 C34 1.385(5)
C33 H43 0.9500
C34 H44 0.9500
C35 C36 1.397(4)
C35 C40 1.401(5)
C36 C37 1.380(5)
C36 H45 0.9500
C37 C38 1.380(5)
C37 H46 0.9500
C38 C39 1.381(5)
C38 H47 0.9500
C39 C40 1.388(5)
C39 H48 0.9500
C40 H49 0.9500
C41 C46 1.395(4)
C41 C42 1.400(4)
C42 C43 1.382(4)
C42 H50 0.9500
C43 C44 1.384(4)
C43 H51 0.9500
C44 C45 1.380(5)
C44 H52 0.9500
C45 C46 1.381(4)
C45 H53 0.9500
C46 H54 0.9500
C47 C52 1.383(4)
C47 C48 1.402(4)
C48 C49 1.380(4)
C48 H55 0.9500
C49 C50 1.380(5)
C49 H56 0.9500
C50 C51 1.385(5)
C50 H57 0.9500
C51 C52 1.382(5)
C51 H58 0.9500
C52 H59 0.9500
Cl1 O5 1.408(3)
Cl1 O2 1.426(2)
Cl1 O4 1.430(2)
Cl1 O3 1.433(3)
C53 Cl3 1.751(3)
C53 Cl2 1.757(4)
C53 Cl4 1.765(3)
C53 H60 1.0000
C54 Cl7 1.738(4)
C54 Cl5 1.744(4)
C54 Cl6 1.768(5)
C54 H61 1.0000

loop_
_geom_torsion_atom_site_label_1
_geom_torsion_atom_site_label_2
_geom_torsion_atom_site_label_3
_geom_torsion_atom_site_label_4
_geom_torsion
C9 Rh1 P1 C35 -22.30(16)
C16 Rh1 P1 C35 -60.79(17)
O1 Rh1 P1 C35 130.07(12)
C13 Rh1 P1 C35 -134.3(2)
C12 Rh1 P1 C35 48.6(5)
C9 Rh1 P1 C29 105.72(16)
C16 Rh1 P1 C29 67.23(16)
O1 Rh1 P1 C29 -101.91(12)
C13 Rh1 P1 C29 -6.3(2)
C12 Rh1 P1 C29 176.6(5)
C9 Rh1 P1 C7 -143.76(16)
C16 Rh1 P1 C7 177.75(16)
O1 Rh1 P1 C7 8.61(12)
C13 Rh1 P1 C7 104.2(2)
C12 Rh1 P1 C7 -72.9(5)
C21 Rh2 P2 C41 -21.73(14)
O1 Rh2 P2 C41 128.65(11)
C20 Rh2 P2 C41 -60.30(14)
C17 Rh2 P2 C41 -134.2(2)
C21 Rh2 P2 C47 102.68(14)
O1 Rh2 P2 C47 -106.94(12)
C20 Rh2 P2 C47 64.11(14)
C17 Rh2 P2 C47 -9.8(2)
C21 Rh2 P2 C8 -141.74(14)
O1 Rh2 P2 C8 8.64(11)
C20 Rh2 P2 C8 179.68(14)
C17 Rh2 P2 C8 105.8(2)
C21 Rh2 O1 C1 146.7(2)
C17 Rh2 O1 C1 -105.6(2)
C24 Rh2 O1 C1 -140.8(2)
P2 Rh2 O1 C1 48.69(18)
C21 Rh2 O1 Rh1 -32.9(2)
C17 Rh2 O1 Rh1 74.81(14)
C24 Rh2 O1 Rh1 39.61(14)
P2 Rh2 O1 Rh1 -130.92(11)
C9 Rh1 O1 C1 147.0(2)
C16 Rh1 O1 C1 -43.0(6)
C13 Rh1 O1 C1 -105.3(2)
C12 Rh1 O1 C1 -140.6(2)
P1 Rh1 O1 C1 49.98(18)
C9 Rh1 O1 Rh2 -33.4(3)
C16 Rh1 O1 Rh2 136.6(5)
C13 Rh1 O1 Rh2 74.34(16)
C12 Rh1 O1 Rh2 38.97(16)
P1 Rh1 O1 Rh2 -130.41(11)
Rh2 O1 C1 C6 113.3(2)
Rh1 O1 C1 C6 -67.1(3)
Rh2 O1 C1 C2 -66.5(3)
Rh1 O1 C1 C2 113.2(2)
O1 C1 C2 C3 179.5(3)
C6 C1 C2 C3 -0.3(4)
O1 C1 C2 C8 2.3(4)
C6 C1 C2 C8 -177.4(2)
C1 C2 C3 C4 2.0(4)
C8 C2 C3 C4 179.2(3)
C2 C3 C4 C5 -1.7(5)
C3 C4 C5 C6 -0.4(5)
C4 C5 C6 C1 2.1(4)
C4 C5 C6 C7 179.8(3)
O1 C1 C6 C5 178.5(2)
C2 C1 C6 C5 -1.8(4)
O1 C1 C6 C7 0.7(4)
C2 C1 C6 C7 -179.5(3)
C5 C6 C7 P1 -112.8(3)
C1 C6 C7 P1 64.8(3)
C35 P1 C7 C6 174.71(19)
C29 P1 C7 C6 63.4(2)
Rh1 P1 C7 C6 -58.1(2)
C3 C2 C8 P2 -115.0(3)
C1 C2 C8 P2 62.0(3)
C41 P2 C8 C2 177.82(18)
C47 P2 C8 C2 67.2(2)
Rh2 P2 C8 C2 -56.7(2)
O1 Rh1 C9 C16 176.99(19)
C13 Rh1 C9 C16 69.4(2)
C12 Rh1 C9 C16 102.7(2)
P1 Rh1 C9 C16 -87.58(19)
C16 Rh1 C9 C10 -121.8(4)
O1 Rh1 C9 C10 55.2(5)
C13 Rh1 C9 C10 -52.3(4)
C12 Rh1 C9 C10 -19.1(4)
P1 Rh1 C9 C10 150.7(3)
C16 C9 C10 C11 -54.3(7)
Rh1 C9 C10 C11 26.7(6)
C9 C10 C11 C12 -18.4(8)
C10 C11 C12 C13 81.1(6)
C10 C11 C12 Rh1 1.3(6)
C9 Rh1 C12 C13 -110.1(2)
C16 Rh1 C12 C13 -72.7(2)
O1 Rh1 C12 C13 96.6(2)
P1 Rh1 C12 C13 177.9(4)
C9 Rh1 C12 C11 10.2(4)
C16 Rh1 C12 C11 47.6(4)
O1 Rh1 C12 C11 -143.2(4)
C13 Rh1 C12 C11 120.2(4)
P1 Rh1 C12 C11 -61.8(7)
C11 C12 C13 C14 -0.2(6)
Rh1 C12 C13 C14 100.8(4)
C11 C12 C13 Rh1 -101.0(3)
C9 Rh1 C13 C12 68.9(2)
C16 Rh1 C13 C12 105.0(2)
O1 Rh1 C13 C12 -84.7(2)
P1 Rh1 C13 C12 -179.07(17)
C9 Rh1 C13 C14 -56.1(4)
C16 Rh1 C13 C14 -20.0(3)
O1 Rh1 C13 C14 150.3(3)
C12 Rh1 C13 C14 -125.0(4)
P1 Rh1 C13 C14 55.9(4)
C12 C13 C14 C15 -55.8(7)
Rh1 C13 C14 C15 27.1(6)
C13 C14 C15 C16 -19.8(8)
C10 C9 C16 C15 -3.3(5)
Rh1 C9 C16 C15 -105.4(3)
C10 C9 C16 Rh1 102.1(3)
C14 C15 C16 C9 82.8(6)
C14 C15 C16 Rh1 1.5(7)
O1 Rh1 C16 C9 -172.5(5)
C13 Rh1 C16 C9 -109.2(2)
C12 Rh1 C16 C9 -75.0(2)
P1 Rh1 C16 C9 94.83(19)
C9 Rh1 C16 C15 119.7(4)
O1 Rh1 C16 C15 -52.9(8)
C13 Rh1 C16 C15 10.5(4)
C12 Rh1 C16 C15 44.6(4)
P1 Rh1 C16 C15 -145.5(4)
C21 Rh2 C17 C24 68.7(2)
O1 Rh2 C17 C24 -82.97(19)
C20 Rh2 C17 C24 104.7(2)
P2 Rh2 C17 C24 -178.78(16)
C21 Rh2 C17 C25 -33.6(12)
O1 Rh2 C17 C25 174.8(12)
C20 Rh2 C17 C25 2.5(12)
C24 Rh2 C17 C25 -102.3(12)
P2 Rh2 C17 C25 79.0(12)
C21 Rh2 C17 C18 -59.0(4)
O1 Rh2 C17 C18 149.4(4)
C20 Rh2 C17 C18 -22.9(4)
C24 Rh2 C17 C18 -127.6(4)
P2 Rh2 C17 C18 53.6(4)
C24 C17 C18 C19 -46.8(9)
C25 C17 C18 C19 -65(2)
Rh2 C17 C18 C19 36.1(8)
C17 C18 C19 C20 -32.1(11)
C18 C19 C20 C21 92.6(8)
C18 C19 C20 C26 -47(6)
C18 C19 C20 Rh2 11.9(10)
C17 Rh2 C20 C21 -109.75(19)
C24 Rh2 C20 C21 -75.58(19)
P2 Rh2 C20 C21 95.37(16)
C21 Rh2 C20 C19 116.1(5)
C17 Rh2 C20 C19 6.3(5)
C24 Rh2 C20 C19 40.5(5)
P2 Rh2 C20 C19 -148.6(5)
C21 Rh2 C20 C26 132.4(14)
C17 Rh2 C20 C26 22.6(14)
C24 Rh2 C20 C26 56.8(14)
P2 Rh2 C20 C26 -132.3(14)
C19 C20 C21 C27 2.7(17)
C26 C20 C21 C27 19(2)
Rh2 C20 C21 C27 110.7(16)
C19 C20 C21 C22 -7.4(8)
C26 C20 C21 C22 9.2(17)
Rh2 C20 C21 C22 100.6(5)
C19 C20 C21 Rh2 -108.0(5)
C26 C20 C21 Rh2 -91.4(16)
O1 Rh2 C21 C27 67.7(16)
C20 Rh2 C21 C27 -108.7(16)
C17 Rh2 C21 C27 -39.8(15)
C24 Rh2 C21 C27 -6.7(15)
P2 Rh2 C21 C27 164.1(15)
O1 Rh2 C21 C20 176.41(17)
C17 Rh2 C21 C20 68.86(19)
C24 Rh2 C21 C20 102.0(2)
P2 Rh2 C21 C20 -87.28(17)
O1 Rh2 C21 C22 51.6(4)
C20 Rh2 C21 C22 -124.9(4)
C17 Rh2 C21 C22 -56.0(4)
C24 Rh2 C21 C22 -22.9(4)
P2 Rh2 C21 C22 147.9(4)
C27 C21 C22 C23 -77(6)
C20 C21 C22 C23 -41.7(10)
Rh2 C21 C22 C23 39.9(8)
C21 C22 C23 C24 -37.2(11)
C25 C17 C24 C23 3.2(10)
C18 C17 C24 C23 -4.3(7)
Rh2 C17 C24 C23 -104.2(3)
C25 C17 C24 C28 22.6(16)
C18 C17 C24 C28 15.1(14)
Rh2 C17 C24 C28 -84.9(12)
C25 C17 C24 Rh2 107.4(9)
C18 C17 C24 Rh2 99.9(5)
C22 C23 C24 C17 96.5(9)
C22 C23 C24 C28 -56.0(15)
C22 C23 C24 Rh2 16.7(9)
C21 Rh2 C24 C17 -110.4(2)
O1 Rh2 C24 C17 98.24(19)
C20 Rh2 C24 C17 -72.8(2)
C21 Rh2 C24 C23 4.0(5)
O1 Rh2 C24 C23 -147.4(5)
C20 Rh2 C24 C23 41.6(5)
C17 Rh2 C24 C23 114.4(5)
C21 Rh2 C24 C28 30.0(8)
O1 Rh2 C24 C28 -121.4(8)
C20 Rh2 C24 C28 67.6(8)
C17 Rh2 C24 C28 140.4(9)
C24 C17 C25 C26 -107(2)
C18 C17 C25 C26 59(3)
Rh2 C17 C25 C26 -29(3)
C17 C25 C26 C20 51(3)
C21 C20 C26 C25 29(3)
C19 C20 C26 C25 80(6)
Rh2 C20 C26 C25 -47(2)
C20 C21 C27 C28 -102(2)
C22 C21 C27 C28 49(5)
Rh2 C21 C27 C28 -21(3)
C21 C27 C28 C24 47(3)
C17 C24 C28 C27 29(3)
C23 C24 C28 C27 69(2)
Rh2 C24 C28 C27 -45(2)
C35 P1 C29 C30 142.4(2)
C7 P1 C29 C30 -105.9(3)
Rh1 P1 C29 C30 9.7(3)
C35 P1 C29 C34 -49.0(3)
C7 P1 C29 C34 62.7(3)
Rh1 P1 C29 C34 178.2(2)
C34 C29 C30 C31 -0.4(4)
P1 C29 C30 C31 168.2(2)
C29 C30 C31 C32 -0.6(5)
C30 C31 C32 C33 1.0(5)
C31 C32 C33 C34 -0.5(5)
C32 C33 C34 C29 -0.5(5)
C30 C29 C34 C33 0.9(5)
P1 C29 C34 C33 -167.8(2)
C29 P1 C35 C36 -33.8(3)
C7 P1 C35 C36 -139.8(2)
Rh1 P1 C35 C36 98.5(2)
C29 P1 C35 C40 153.7(2)
C7 P1 C35 C40 47.7(3)
Rh1 P1 C35 C40 -74.0(3)
C40 C35 C36 C37 -0.5(4)
P1 C35 C36 C37 -173.0(2)
C35 C36 C37 C38 -0.1(5)
C36 C37 C38 C39 0.4(5)
C37 C38 C39 C40 0.0(5)
C38 C39 C40 C35 -0.6(5)
C36 C35 C40 C39 0.8(5)
P1 C35 C40 C39 173.6(3)
C47 P2 C41 C46 -25.3(3)
C8 P2 C41 C46 -134.5(2)
Rh2 P2 C41 C46 104.6(2)
C47 P2 C41 C42 162.5(2)
C8 P2 C41 C42 53.3(2)
Rh2 P2 C41 C42 -67.6(2)
C46 C41 C42 C43 0.4(4)
P2 C41 C42 C43 172.9(2)
C41 C42 C43 C44 -1.1(4)
C42 C43 C44 C45 1.0(5)
C43 C44 C45 C46 -0.3(5)
C44 C45 C46 C41 -0.4(5)
C42 C41 C46 C45 0.4(4)
P2 C41 C46 C45 -171.9(2)
C41 P2 C47 C52 123.3(3)
C8 P2 C47 C52 -124.8(3)
Rh2 P2 C47 C52 -6.4(3)
C41 P2 C47 C48 -59.5(3)
C8 P2 C47 C48 52.3(3)
Rh2 P2 C47 C48 170.8(2)
C52 C47 C48 C49 -0.5(4)
P2 C47 C48 C49 -177.7(2)
C47 C48 C49 C50 0.3(5)
C48 C49 C50 C51 -0.4(5)
C49 C50 C51 C52 0.7(6)
C50 C51 C52 C47 -0.9(6)
C48 C47 C52 C51 0.8(5)
P2 C47 C52 C51 178.0(3)
